data_7703709
loop_
_publ_author_name
'B\"oserle, Ji\<r\'i'
'Jambor, Roman'
'R\%u\<Zi\<cka, Ale\<s'
'Erben, Milan'
'Dost\'al, Libor'

_publ_section_title
;
 Reactivity of boraguanidinato germylenes toward carbonyl compounds and
 isocyanides: C-O, C-F and C-N bond activation.
;
_journal_issue 15
_journal_name_full 'Dalton transactions (Cambridge, England : 2003)'
_journal_page_first 4869
_journal_page_last 4877
_journal_paper_doi 10.1039/c9dt04839a
_journal_volume 49
_journal_year 2020
_chemical_formula_moiety 'C29 H42 B Ge N5'
_chemical_formula_sum 'C29 H42 B Ge N5'
_chemical_formula_weight 544.07
_space_group_crystal_system monoclinic
_space_group_IT_number 14
_space_group_name_Hall '-P 2ybc'
_space_group_name_H-M_alt 'P 1 21/c 1'
_atom_sites_solution_hydrogens difmap
_audit_creation_method SHELXL-2013
_audit_update_record
;
2019-12-10 deposited with the CCDC.	2020-03-06 downloaded from the CCDC.
;
_cell_angle_alpha 90
_cell_angle_beta 102.325(6)
_cell_angle_gamma 90
_cell_formula_units_Z 4
_cell_length_a 16.9688(11)
_cell_length_b 11.0690(6)
_cell_length_c 15.7622(13)
_cell_measurement_reflns_used 29521
_cell_measurement_temperature 150(2)
_cell_measurement_theta_max 27.5
_cell_measurement_theta_min 1
_cell_volume 2892.3(3)
_computing_cell_refinement 'COLLECT and DENZO'
_computing_data_collection 'COLLECT (Hooft, 1998) and DENZO (Otwinowski & Minor, 1997)'
_computing_data_reduction 'COLLECT and DENZO'
_computing_molecular_graphics 'PLATON (Spek, 2003)'
_computing_publication_material 'SHELXL-97 (Sheldrick, 2008)'
_computing_structure_refinement 'SHELXL-97 (Sheldrick, 1997)'
_computing_structure_solution 'SIR92 (Altomare et al., 1994)'
_diffrn_ambient_temperature 150(1)
_diffrn_detector_area_resol_mean 9.091
_diffrn_measured_fraction_theta_full 0.994
_diffrn_measured_fraction_theta_max 0.982
_diffrn_measurement_device_type 'Bruker Nonius KappaCCD area detector'
_diffrn_measurement_method '\f and \w scans to fill the Ewald sphere'
_diffrn_radiation_monochromator graphite
_diffrn_radiation_source 'fine-focus sealed tube'
_diffrn_radiation_type MoK\a
_diffrn_radiation_wavelength 0.71073
_diffrn_reflns_av_R_equivalents 0.0432
_diffrn_reflns_av_unetI/netI 0.0334
_diffrn_reflns_Laue_measured_fraction_full 0.994
_diffrn_reflns_Laue_measured_fraction_max 0.982
_diffrn_reflns_limit_h_max 22
_diffrn_reflns_limit_h_min -20
_diffrn_reflns_limit_k_max 14
_diffrn_reflns_limit_k_min -14
_diffrn_reflns_limit_l_max 20
_diffrn_reflns_limit_l_min -20
_diffrn_reflns_number 29521
_diffrn_reflns_point_group_measured_fraction_full 0.994
_diffrn_reflns_point_group_measured_fraction_max 0.982
_diffrn_reflns_theta_full 25.242
_diffrn_reflns_theta_max 27.500
_diffrn_reflns_theta_min 2.212
_diffrn_standards_number 0
_exptl_absorpt_coefficient_mu 1.085
_exptl_absorpt_correction_T_max 0.900
_exptl_absorpt_correction_T_min 0.797
_exptl_absorpt_correction_type integration
_exptl_absorpt_process_details
;
Gaussian integration (Coppens, 1970)
;
_exptl_crystal_colour colourless
_exptl_crystal_density_diffrn 1.249
_exptl_crystal_description plate
_exptl_crystal_F_000 1152
_exptl_crystal_size_max 0.369
_exptl_crystal_size_mid 0.186
_exptl_crystal_size_min 0.133
_refine_diff_density_max 0.308
_refine_diff_density_min -0.362
_refine_diff_density_rms 0.064
_refine_ls_extinction_method none
_refine_ls_goodness_of_fit_ref 1.115
_refine_ls_hydrogen_treatment constr
_refine_ls_matrix_type full
_refine_ls_number_parameters 325
_refine_ls_number_reflns 6529
_refine_ls_number_restraints 0
_refine_ls_restrained_S_all 1.115
_refine_ls_R_factor_all 0.0523
_refine_ls_R_factor_gt 0.0338
_refine_ls_shift/su_max 0.003
_refine_ls_shift/su_mean 0.000
_refine_ls_structure_factor_coef Fsqd
_refine_ls_weighting_details 'w=1/[\s^2^(Fo^2^)+(0.0196P)^2^+2.3361P] where P=(Fo^2^+2Fc^2^)/3'
_refine_ls_weighting_scheme calc
_refine_ls_wR_factor_gt 0.0653
_refine_ls_wR_factor_ref 0.0740
_reflns_Friedel_coverage 0.000
_reflns_number_gt 5274
_reflns_number_total 6529
_reflns_threshold_expression 'I > 2\s(I)'
_cod_data_source_file c9dt04839a2.cif
_cod_data_source_block ld140304Ge1
_cod_depositor_comments 'Adding full bibliography for 7703706--7703711.cif.'
_cod_original_sg_symbol_H-M 'P 21/c'
_cod_database_code 7703709
_shelx_space_group_comment
;
The symmetry employed for this shelxl refinement is uniquely defined
by the following loop, which should always be used as a source of
symmetry information in preference to the above space-group names.
They are only intended as comments.
;
_shelxl_version_number 2013-4

loop_
_space_group_symop_operation_xyz
'x, y, z'
'-x, y+1/2, -z+1/2'
'-x, -y, -z'
'x, -y-1/2, z-1/2'

loop_
_atom_site_label
_atom_site_type_symbol
_atom_site_fract_x
_atom_site_fract_y
_atom_site_fract_z
_atom_site_U_iso_or_equiv
_atom_site_adp_type
_atom_site_occupancy
_atom_site_site_symmetry_order
_atom_site_calc_flag
_atom_site_refinement_flags_posn
_atom_site_refinement_flags_adp
_atom_site_refinement_flags_occupancy
_atom_site_disorder_assembly
_atom_site_disorder_group
Ge1 Ge 0.84212(2) 0.06376(2) 0.34462(2) 0.01772(6) Uani 1 1 d . . . . .
N3 N 0.78117(9) 0.17576(14) 0.39785(10) 0.0175(3) Uani 1 1 d . . . . .
N4 N 0.87468(9) -0.04550(15) 0.45711(10) 0.0195(3) Uani 1 1 d . . . . .
N2 N 0.73153(9) 0.01187(15) 0.31443(10) 0.0185(3) Uani 1 1 d . . . . .
N5 N 0.94030(10) -0.27210(16) 0.67227(11) 0.0274(4) Uani 1 1 d . . . . .
C26 C 0.96561(11) -0.19050(18) 0.53793(12) 0.0204(4) Uani 1 1 d . . . . .
H26 H 1.0119 -0.2370 0.5420 0.025 Uiso 1 1 d R U . . .
C25 C 0.92032(11) -0.19694(18) 0.60339(12) 0.0212(4) Uani 1 1 d . . . . .
N1 N 0.62721(9) 0.15591(15) 0.36559(10) 0.0202(3) Uani 1 1 d . . . . .
C23 C 0.83210(11) -0.04995(19) 0.51981(13) 0.0237(4) Uani 1 1 d . . . . .
H23 H 0.7862 -0.0021 0.5134 0.028 Uiso 1 1 d R U . . .
B1 B 0.70469(13) 0.1162(2) 0.35608(13) 0.0178(4) Uani 1 1 d . . . . .
C8 C 0.68314(11) -0.19735(18) 0.29411(13) 0.0225(4) Uani 1 1 d . . . . .
C7 C 0.70226(11) -0.08640(17) 0.26019(12) 0.0185(4) Uani 1 1 d . . . . .
C12 C 0.69849(11) -0.0771(2) 0.16965(12) 0.0238(4) Uani 1 1 d . . . . .
C27 C 0.94094(11) -0.11547(18) 0.46863(12) 0.0196(4) Uani 1 1 d . . . . .
H27 H 0.9720 -0.1121 0.4267 0.024 Uiso 1 1 d R U . . .
C1 C 0.54831(11) 0.11509(19) 0.31444(13) 0.0233(4) Uani 1 1 d . . . . .
H1 H 0.5078 0.1691 0.3299 0.028 Uiso 1 1 d R U . . .
C24 C 0.85220(12) -0.12047(19) 0.59197(13) 0.0244(4) Uani 1 1 d . . . . .
H24 H 0.8210 -0.1182 0.6338 0.029 Uiso 1 1 d R U . . .
C15 C 0.80251(11) 0.29905(18) 0.41015(13) 0.0200(4) Uani 1 1 d . . . . .
C4 C 0.62169(12) 0.2444(2) 0.43441(13) 0.0248(4) Uani 1 1 d . . . . .
H4 H 0.6771 0.2625 0.4646 0.030 Uiso 1 1 d R U . . .
C17 C 0.81150(13) 0.5017(2) 0.35613(16) 0.0326(5) Uani 1 1 d . . . . .
H17 H 0.7987 0.5574 0.3111 0.039 Uiso 1 1 d R U . . .
C22 C 0.86319(13) 0.2510(2) 0.56723(14) 0.0309(5) Uani 1 1 d . . . . .
H22A H 0.8943 0.2914 0.6172 0.037 Uiso 1 1 d R U . . .
H22B H 0.8928 0.1827 0.5531 0.037 Uiso 1 1 d R U . . .
H22C H 0.8131 0.2241 0.5796 0.037 Uiso 1 1 d R U . . .
C21 C 0.74085(14) 0.3463(2) 0.25229(14) 0.0310(5) Uani 1 1 d . . . . .
H21A H 0.7333 0.4155 0.2147 0.037 Uiso 1 1 d R U . . .
H21B H 0.6893 0.3134 0.2556 0.037 Uiso 1 1 d R U . . .
H21C H 0.7717 0.2864 0.2296 0.037 Uiso 1 1 d R U . . .
C16 C 0.78509(12) 0.38323(19) 0.34179(13) 0.0239(4) Uani 1 1 d . . . . .
C29 C 1.01331(13) -0.3454(2) 0.68604(15) 0.0323(5) Uani 1 1 d . . . . .
H29A H 1.0170 -0.3841 0.6325 0.039 Uiso 1 1 d R U . . .
H29B H 1.0114 -0.4057 0.7293 0.039 Uiso 1 1 d R U . . .
H29C H 1.0596 -0.2947 0.7051 0.039 Uiso 1 1 d R U . . .
C20 C 0.84662(12) 0.33699(19) 0.49179(13) 0.0243(4) Uani 1 1 d . . . . .
C11 C 0.67488(13) -0.1767(2) 0.11677(14) 0.0329(5) Uani 1 1 d . . . . .
H11 H 0.6721 -0.1700 0.0574 0.040 Uiso 1 1 d R U . . .
C2 C 0.54169(12) 0.1305(2) 0.21758(13) 0.0290(5) Uani 1 1 d . . . . .
H2A H 0.5536 0.2126 0.2052 0.035 Uiso 1 1 d R U . . .
H2B H 0.4879 0.1108 0.1874 0.035 Uiso 1 1 d R U . . .
H2C H 0.5793 0.0775 0.1987 0.035 Uiso 1 1 d R U . . .
C10 C 0.65552(13) -0.2852(2) 0.15021(16) 0.0334(5) Uani 1 1 d . . . . .
H10 H 0.6399 -0.3511 0.1139 0.040 Uiso 1 1 d R U . . .
C6 C 0.57935(14) 0.1922(2) 0.50248(14) 0.0382(6) Uani 1 1 d . . . . .
H6A H 0.5247 0.1726 0.4754 0.046 Uiso 1 1 d R U . . .
H6B H 0.5796 0.2506 0.5476 0.046 Uiso 1 1 d R U . . .
H6C H 0.6069 0.1204 0.5270 0.046 Uiso 1 1 d R U . . .
C9 C 0.65972(12) -0.2947(2) 0.23848(15) 0.0293(5) Uani 1 1 d . . . . .
H9 H 0.6467 -0.3678 0.2612 0.035 Uiso 1 1 d R U . . .
C3 C 0.52483(13) -0.0125(2) 0.33598(15) 0.0306(5) Uani 1 1 d . . . . .
H3A H 0.5579 -0.0700 0.3142 0.037 Uiso 1 1 d R U . . .
H3B H 0.4692 -0.0267 0.3096 0.037 Uiso 1 1 d R U . . .
H3C H 0.5327 -0.0211 0.3978 0.037 Uiso 1 1 d R U . . .
C19 C 0.87300(13) 0.4563(2) 0.50290(16) 0.0349(5) Uani 1 1 d . . . . .
H19 H 0.9030 0.4807 0.5566 0.042 Uiso 1 1 d R U . . .
C13 C 0.68829(14) -0.2143(2) 0.38977(14) 0.0322(5) Uani 1 1 d . . . . .
H13A H 0.6501 -0.2745 0.3984 0.039 Uiso 1 1 d R U . . .
H13B H 0.6764 -0.1393 0.4150 0.039 Uiso 1 1 d R U . . .
H13C H 0.7417 -0.2400 0.4170 0.039 Uiso 1 1 d R U . . .
C5 C 0.58367(14) 0.3640(2) 0.39925(16) 0.0365(5) Uani 1 1 d . . . . .
H5A H 0.6114 0.3954 0.3569 0.044 Uiso 1 1 d R U . . .
H5B H 0.5875 0.4208 0.4460 0.044 Uiso 1 1 d R U . . .
H5C H 0.5279 0.3511 0.3726 0.044 Uiso 1 1 d R U . . .
C28 C 0.89704(15) -0.2673(2) 0.74237(15) 0.0403(6) Uani 1 1 d . . . . .
H28A H 0.9090 -0.1926 0.7734 0.048 Uiso 1 1 d R U . . .
H28B H 0.9134 -0.3338 0.7813 0.048 Uiso 1 1 d R U . . .
H28C H 0.8401 -0.2724 0.7187 0.048 Uiso 1 1 d R U . . .
C14 C 0.72251(14) 0.0376(2) 0.13128(14) 0.0333(5) Uani 1 1 d . . . . .
H14A H 0.7120 0.0304 0.0692 0.040 Uiso 1 1 d R U . . .
H14B H 0.7790 0.0519 0.1531 0.040 Uiso 1 1 d R U . . .
H14C H 0.6920 0.1039 0.1470 0.040 Uiso 1 1 d R U . . .
C18 C 0.85582(14) 0.5385(2) 0.43572(17) 0.0385(6) Uani 1 1 d . . . . .
H18 H 0.8739 0.6178 0.4439 0.046 Uiso 1 1 d R U . . .

loop_
_atom_site_aniso_label
_atom_site_aniso_U_11
_atom_site_aniso_U_22
_atom_site_aniso_U_33
_atom_site_aniso_U_23
_atom_site_aniso_U_13
_atom_site_aniso_U_12
Ge1 0.01681(10) 0.01840(10) 0.01796(10) 0.00008(9) 0.00376(7) 0.00027(9)
N3 0.0165(8) 0.0161(8) 0.0194(8) -0.0003(7) 0.0026(6) 0.0019(6)
N4 0.0190(8) 0.0201(9) 0.0188(8) -0.0001(7) 0.0024(6) 0.0007(6)
N2 0.0173(8) 0.0191(8) 0.0187(8) -0.0017(7) 0.0030(6) -0.0003(6)
N5 0.0261(9) 0.0276(10) 0.0281(9) 0.0097(8) 0.0051(7) 0.0037(7)
C26 0.0168(9) 0.0198(10) 0.0240(10) -0.0011(8) 0.0028(7) 0.0022(8)
C25 0.0202(9) 0.0201(10) 0.0216(10) 0.0002(8) 0.0004(7) -0.0034(8)
N1 0.0166(8) 0.0235(9) 0.0196(8) -0.0020(7) 0.0021(6) -0.0003(7)
C23 0.0179(9) 0.0276(11) 0.0258(10) 0.0022(9) 0.0048(7) 0.0050(8)
B1 0.0199(10) 0.0191(11) 0.0139(9) 0.0031(9) 0.0022(8) -0.0003(8)
C8 0.0175(9) 0.0207(10) 0.0285(10) 0.0004(9) 0.0033(8) 0.0017(8)
C7 0.0136(8) 0.0217(10) 0.0198(9) -0.0025(8) 0.0029(7) 0.0011(7)
C12 0.0195(9) 0.0315(12) 0.0205(9) -0.0027(9) 0.0046(7) -0.0015(9)
C27 0.0189(9) 0.0205(10) 0.0193(9) -0.0037(8) 0.0036(7) -0.0003(8)
C1 0.0157(9) 0.0284(11) 0.0247(10) 0.0001(9) 0.0017(7) 0.0006(8)
C24 0.0211(10) 0.0289(11) 0.0250(10) 0.0027(9) 0.0086(8) 0.0017(9)
C15 0.0159(9) 0.0198(10) 0.0254(10) -0.0042(8) 0.0072(7) 0.0018(8)
C4 0.0204(10) 0.0295(11) 0.0244(10) -0.0046(9) 0.0048(8) 0.0017(8)
C17 0.0292(11) 0.0212(11) 0.0484(14) 0.0057(10) 0.0106(10) 0.0017(9)
C22 0.0281(11) 0.0373(13) 0.0253(11) -0.0076(10) 0.0011(9) 0.0014(10)
C21 0.0364(12) 0.0290(12) 0.0266(11) 0.0089(9) 0.0047(9) -0.0011(10)
C16 0.0207(10) 0.0206(10) 0.0307(11) 0.0011(9) 0.0062(8) 0.0005(8)
C29 0.0288(11) 0.0314(12) 0.0345(12) 0.0100(10) 0.0014(9) 0.0064(10)
C20 0.0193(9) 0.0254(11) 0.0288(11) -0.0083(9) 0.0063(8) 0.0007(8)
C11 0.0245(11) 0.0494(15) 0.0249(11) -0.0143(11) 0.0051(8) -0.0018(10)
C2 0.0237(10) 0.0355(13) 0.0250(10) 0.0007(10) -0.0012(8) 0.0010(9)
C10 0.0216(10) 0.0343(12) 0.0424(13) -0.0198(11) 0.0030(9) -0.0019(10)
C6 0.0377(13) 0.0528(16) 0.0258(11) -0.0077(11) 0.0104(9) -0.0030(12)
C9 0.0210(10) 0.0209(11) 0.0443(13) -0.0041(10) 0.0034(9) -0.0009(8)
C3 0.0254(11) 0.0314(12) 0.0346(12) 0.0015(10) 0.0054(9) -0.0044(9)
C19 0.0262(11) 0.0342(14) 0.0431(13) -0.0155(11) 0.0048(9) -0.0038(10)
C13 0.0350(12) 0.0276(12) 0.0319(12) 0.0095(10) 0.0024(9) -0.0055(10)
C5 0.0358(13) 0.0321(13) 0.0416(13) -0.0080(11) 0.0082(10) 0.0074(10)
C28 0.0398(13) 0.0506(16) 0.0331(12) 0.0206(12) 0.0134(10) 0.0093(12)
C14 0.0337(12) 0.0455(15) 0.0210(10) 0.0055(10) 0.0062(9) -0.0070(10)
C18 0.0329(12) 0.0206(12) 0.0614(16) -0.0085(11) 0.0088(11) -0.0061(9)

loop_
_atom_type_symbol
_atom_type_description
_atom_type_scat_dispersion_real
_atom_type_scat_dispersion_imag
_atom_type_scat_source
C C 0.0033 0.0016 'International Tables Vol C Tables 4.2.6.8 and 6.1.1.4'
H H 0.0000 0.0000 'International Tables Vol C Tables 4.2.6.8 and 6.1.1.4'
N N 0.0061 0.0033 'International Tables Vol C Tables 4.2.6.8 and 6.1.1.4'
B B 0.0013 0.0007 'International Tables Vol C Tables 4.2.6.8 and 6.1.1.4'
Ge Ge 0.1547 1.8001 'International Tables Vol C Tables 4.2.6.8 and 6.1.1.4'

loop_
_exptl_crystal_face_index_h
_exptl_crystal_face_index_k
_exptl_crystal_face_index_l
_exptl_crystal_face_perp_dist
0 0 1 0.066
0 0 -1 0.036
1 1 0 0.115
-1 -1 0 0.133
1 -1 0 0.061
-1 1 0 0.084
1 0 0 0.116

loop_
_geom_angle_atom_site_label_1
_geom_angle_atom_site_label_2
_geom_angle_atom_site_label_3
_geom_angle
_geom_angle_site_symmetry_1
_geom_angle_site_symmetry_3
_geom_angle_publ_flag
N3 Ge1 N2 73.29(7) . . ?
N3 Ge1 N4 94.10(6) . . ?
N2 Ge1 N4 95.91(6) . . ?
N3 Ge1 B1 37.19(7) . . ?
N2 Ge1 B1 36.28(7) . . ?
N4 Ge1 B1 98.97(6) . . ?
C15 N3 B1 131.74(16) . . ?
C15 N3 Ge1 122.50(12) . . ?
B1 N3 Ge1 91.20(12) . . ?
C23 N4 C27 116.41(16) . . ?
C23 N4 Ge1 123.43(13) . . ?
C27 N4 Ge1 120.16(13) . . ?
C7 N2 B1 141.91(16) . . ?
C7 N2 Ge1 125.50(12) . . ?
B1 N2 Ge1 91.98(12) . . ?
C25 N5 C28 120.51(18) . . ?
C25 N5 C29 121.42(18) . . ?
C28 N5 C29 117.29(17) . . ?
C27 C26 C25 119.55(18) . . ?
C27 C26 H26 120.1 . . ?
C25 C26 H26 120.4 . . ?
N5 C25 C24 121.93(18) . . ?
N5 C25 C26 122.33(18) . . ?
C24 C25 C26 115.74(18) . . ?
B1 N1 C1 126.65(17) . . ?
B1 N1 C4 119.08(16) . . ?
C1 N1 C4 114.24(15) . . ?
N4 C23 C24 123.86(18) . . ?
N4 C23 H23 118.0 . . ?
C24 C23 H23 118.2 . . ?
N1 B1 N2 132.87(18) . . ?
N1 B1 N3 123.87(18) . . ?
N2 B1 N3 103.07(16) . . ?
N1 B1 Ge1 175.33(16) . . ?
N2 B1 Ge1 51.74(9) . . ?
N3 B1 Ge1 51.62(9) . . ?
C9 C8 C7 119.67(19) . . ?
C9 C8 C13 118.87(19) . . ?
C7 C8 C13 121.45(18) . . ?
C8 C7 N2 121.66(17) . . ?
C8 C7 C12 118.78(18) . . ?
N2 C7 C12 119.32(17) . . ?
C11 C12 C7 119.5(2) . . ?
C11 C12 C14 119.90(19) . . ?
C7 C12 C14 120.59(18) . . ?
N4 C27 C26 124.26(18) . . ?
N4 C27 H27 117.7 . . ?
C26 C27 H27 118.0 . . ?
N1 C1 C2 112.25(16) . . ?
N1 C1 C3 114.25(17) . . ?
C2 C1 C3 111.19(18) . . ?
N1 C1 H1 106.2 . . ?
C2 C1 H1 106.1 . . ?
C3 C1 H1 106.2 . . ?
C23 C24 C25 120.14(18) . . ?
C23 C24 H24 119.8 . . ?
C25 C24 H24 120.0 . . ?
C16 C15 C20 119.09(19) . . ?
C16 C15 N3 121.86(17) . . ?
C20 C15 N3 118.94(18) . . ?
N1 C4 C5 113.36(17) . . ?
N1 C4 C6 112.22(18) . . ?
C5 C4 C6 110.97(19) . . ?
N1 C4 H4 106.7 . . ?
C5 C4 H4 106.6 . . ?
C6 C4 H4 106.5 . . ?
C18 C17 C16 121.4(2) . . ?
C18 C17 H17 119.4 . . ?
C16 C17 H17 119.2 . . ?
C20 C22 H22A 109.4 . . ?
C20 C22 H22B 109.6 . . ?
H22A C22 H22B 109.5 . . ?
C20 C22 H22C 109.5 . . ?
H22A C22 H22C 109.5 . . ?
H22B C22 H22C 109.5 . . ?
C16 C21 H21A 109.6 . . ?
C16 C21 H21B 109.3 . . ?
H21A C21 H21B 109.5 . . ?
C16 C21 H21C 109.5 . . ?
H21A C21 H21C 109.5 . . ?
H21B C21 H21C 109.5 . . ?
C17 C16 C15 119.5(2) . . ?
C17 C16 C21 119.2(2) . . ?
C15 C16 C21 121.26(19) . . ?
N5 C29 H29A 109.3 . . ?
N5 C29 H29B 109.6 . . ?
H29A C29 H29B 109.5 . . ?
N5 C29 H29C 109.5 . . ?
H29A C29 H29C 109.5 . . ?
H29B C29 H29C 109.5 . . ?
C19 C20 C15 119.4(2) . . ?
C19 C20 C22 120.0(2) . . ?
C15 C20 C22 120.51(19) . . ?
C10 C11 C12 121.6(2) . . ?
C10 C11 H11 119.2 . . ?
C12 C11 H11 119.2 . . ?
C1 C2 H2A 109.7 . . ?
C1 C2 H2B 109.4 . . ?
H2A C2 H2B 109.5 . . ?
C1 C2 H2C 109.4 . . ?
H2A C2 H2C 109.5 . . ?
H2B C2 H2C 109.5 . . ?
C11 C10 C9 119.0(2) . . ?
C11 C10 H10 120.6 . . ?
C9 C10 H10 120.4 . . ?
C4 C6 H6A 109.2 . . ?
C4 C6 H6B 109.7 . . ?
H6A C6 H6B 109.5 . . ?
C4 C6 H6C 109.5 . . ?
H6A C6 H6C 109.5 . . ?
H6B C6 H6C 109.5 . . ?
C10 C9 C8 121.4(2) . . ?
C10 C9 H9 119.3 . . ?
C8 C9 H9 119.3 . . ?
C1 C3 H3A 109.5 . . ?
C1 C3 H3B 109.6 . . ?
H3A C3 H3B 109.5 . . ?
C1 C3 H3C 109.4 . . ?
H3A C3 H3C 109.5 . . ?
H3B C3 H3C 109.5 . . ?
C18 C19 C20 121.3(2) . . ?
C18 C19 H19 119.4 . . ?
C20 C19 H19 119.3 . . ?
C8 C13 H13A 109.4 . . ?
C8 C13 H13B 109.6 . . ?
H13A C13 H13B 109.5 . . ?
C8 C13 H13C 109.4 . . ?
H13A C13 H13C 109.5 . . ?
H13B C13 H13C 109.5 . . ?
C4 C5 H5A 109.5 . . ?
C4 C5 H5B 109.6 . . ?
H5A C5 H5B 109.5 . . ?
C4 C5 H5C 109.3 . . ?
H5A C5 H5C 109.5 . . ?
H5B C5 H5C 109.5 . . ?
N5 C28 H28A 109.5 . . ?
N5 C28 H28B 109.5 . . ?
H28A C28 H28B 109.5 . . ?
N5 C28 H28C 109.4 . . ?
H28A C28 H28C 109.5 . . ?
H28B C28 H28C 109.5 . . ?
C12 C14 H14A 109.5 . . ?
C12 C14 H14B 109.4 . . ?
H14A C14 H14B 109.5 . . ?
C12 C14 H14C 109.6 . . ?
H14A C14 H14C 109.5 . . ?
H14B C14 H14C 109.5 . . ?
C17 C18 C19 119.2(2) . . ?
C17 C18 H18 120.3 . . ?
C19 C18 H18 120.5 . . ?

loop_
_geom_bond_atom_site_label_1
_geom_bond_atom_site_label_2
_geom_bond_distance
_geom_bond_site_symmetry_2
_geom_bond_publ_flag
Ge1 N3 1.9186(15) . ?
Ge1 N2 1.9226(15) . ?
Ge1 N4 2.1198(16) . ?
Ge1 B1 2.447(2) . ?
N3 C15 1.415(2) . ?
N3 B1 1.479(3) . ?
N4 C23 1.344(2) . ?
N4 C27 1.345(2) . ?
N2 C7 1.407(2) . ?
N2 B1 1.449(3) . ?
N5 C25 1.352(3) . ?
N5 C28 1.452(3) . ?
N5 C29 1.458(3) . ?
C26 C27 1.365(3) . ?
C26 C25 1.414(3) . ?
C26 H26 0.9301 . ?
C25 C24 1.413(3) . ?
N1 B1 1.424(3) . ?
N1 C1 1.478(2) . ?
N1 C4 1.479(3) . ?
C23 C24 1.362(3) . ?
C23 H23 0.9300 . ?
C8 C9 1.393(3) . ?
C8 C7 1.405(3) . ?
C8 C13 1.503(3) . ?
C7 C12 1.419(3) . ?
C12 C11 1.388(3) . ?
C12 C14 1.500(3) . ?
C27 H27 0.9299 . ?
C1 C2 1.516(3) . ?
C1 C3 1.525(3) . ?
C1 H1 0.9800 . ?
C24 H24 0.9300 . ?
C15 C16 1.407(3) . ?
C15 C20 1.408(3) . ?
C4 C5 1.525(3) . ?
C4 C6 1.526(3) . ?
C4 H4 0.9800 . ?
C17 C18 1.379(3) . ?
C17 C16 1.389(3) . ?
C17 H17 0.9300 . ?
C22 C20 1.502(3) . ?
C22 H22A 0.9599 . ?
C22 H22B 0.9600 . ?
C22 H22C 0.9600 . ?
C21 C16 1.506(3) . ?
C21 H21A 0.9600 . ?
C21 H21B 0.9600 . ?
C21 H21C 0.9601 . ?
C29 H29A 0.9599 . ?
C29 H29B 0.9600 . ?
C29 H29C 0.9600 . ?
C20 C19 1.393(3) . ?
C11 C10 1.380(3) . ?
C11 H11 0.9300 . ?
C2 H2A 0.9601 . ?
C2 H2B 0.9600 . ?
C2 H2C 0.9599 . ?
C10 C9 1.382(3) . ?
C10 H10 0.9300 . ?
C6 H6A 0.9599 . ?
C6 H6B 0.9601 . ?
C6 H6C 0.9601 . ?
C9 H9 0.9300 . ?
C3 H3A 0.9600 . ?
C3 H3B 0.9601 . ?
C3 H3C 0.9601 . ?
C19 C18 1.380(3) . ?
C19 H19 0.9300 . ?
C13 H13A 0.9600 . ?
C13 H13B 0.9600 . ?
C13 H13C 0.9599 . ?
C5 H5A 0.9600 . ?
C5 H5B 0.9599 . ?
C5 H5C 0.9602 . ?
C28 H28A 0.9600 . ?
C28 H28B 0.9600 . ?
C28 H28C 0.9601 . ?
C14 H14A 0.9600 . ?
C14 H14B 0.9601 . ?
C14 H14C 0.9600 . ?
C18 H18 0.9300 . ?
